data_7712599
loop_
_publ_author_name
'Deng, Yan-Ling'
'Chen, An-Na'
'Li, Wei'
'Xin, Shu-Sheng'
'Pan, Chun-Yang'

_publ_section_title
;
 Exploration of the oxygen reduction reaction activity of four transition
 metal borates: synthesis, structure and characterization.
;
_journal_name_full 'Dalton transactions (Cambridge, England : 2003)'
_journal_paper_doi 10.1039/d3dt00196b
_journal_year 2023
_chemical_formula_moiety 'B6.5 Co0.5 H3 O13.5, 1.4(K2.5), 0.5(O)'
_chemical_formula_sum 'B6.5 Co0.5 H3 K3.5 O14'
_chemical_formula_weight 463.60
_space_group_crystal_system orthorhombic
_space_group_IT_number 31
_space_group_name_Hall 'P 2ac -2'
_space_group_name_H-M_alt 'P m n 21'
_atom_sites_solution_hydrogens geom
_atom_sites_solution_primary dual
_audit_creation_date 2022-11-23
_audit_creation_method
;
Olex2 1.2
(compiled 2018.05.29 svn.r3508 for OlexSys, GUI svn.r5506)
;
_audit_update_record
;
2023-01-10 deposited with the CCDC.	2023-02-24 downloaded from the CCDC.
;
_cell_angle_alpha 90
_cell_angle_beta 90
_cell_angle_gamma 90
_cell_formula_units_Z 4
_cell_length_a 12.3437(6)
_cell_length_b 9.1086(4)
_cell_length_c 12.9438(6)
_cell_measurement_reflns_used 3368
_cell_measurement_temperature 150(2)
_cell_measurement_theta_max 24.93
_cell_measurement_theta_min 2.73
_cell_volume 1455.32(12)
_computing_cell_refinement 'SAINT V8.40A (?, 2016)'
_computing_data_reduction 'SAINT V8.40A (?, 2016)'
_computing_molecular_graphics 'Olex2 (Dolomanov et al., 2009)'
_computing_publication_material 'Olex2 (Dolomanov et al., 2009)'
_computing_structure_refinement 'ShelXL (Sheldrick, 2015)'
_computing_structure_solution 'ShelXT (Sheldrick, 2015)'
_diffrn_ambient_temperature 150.0
_diffrn_measured_fraction_theta_full 0.992
_diffrn_measured_fraction_theta_max 0.993
_diffrn_measurement_device_type 'Bruker APEX-II CCD'
_diffrn_measurement_method '\f and \w scans'
_diffrn_radiation_type MoK\a
_diffrn_radiation_wavelength 0.71073
_diffrn_reflns_av_R_equivalents 0.0652
_diffrn_reflns_av_unetI/netI 0.0636
_diffrn_reflns_Laue_measured_fraction_full 0.992
_diffrn_reflns_Laue_measured_fraction_max 0.993
_diffrn_reflns_limit_h_max 15
_diffrn_reflns_limit_h_min -15
_diffrn_reflns_limit_k_max 11
_diffrn_reflns_limit_k_min -11
_diffrn_reflns_limit_l_max 16
_diffrn_reflns_limit_l_min -16
_diffrn_reflns_number 15471
_diffrn_reflns_point_group_measured_fraction_full 0.991
_diffrn_reflns_point_group_measured_fraction_max 0.991
_diffrn_reflns_theta_full 25.242
_diffrn_reflns_theta_max 26.391
_diffrn_reflns_theta_min 1.573
_diffrn_standards_number 0
_exptl_absorpt_coefficient_mu 1.699
_exptl_absorpt_correction_T_max 0.0276
_exptl_absorpt_correction_T_min 0.0112
_exptl_absorpt_correction_type none
_exptl_absorpt_process_details
;
SADABS-2016/2 (Bruker,2016/2) was used for absorption correction.
wR2(int) was 0.0667 before and 0.0615 after correction.
The Ratio of minimum to maximum transmission is 0.4058.
The \l/2 correction factor is Not present.
;
_exptl_crystal_colour 'clear bluish violet'
_exptl_crystal_colour_lustre clear
_exptl_crystal_colour_modifier bluish
_exptl_crystal_colour_primary violet
_exptl_crystal_density_diffrn 2.116
_exptl_crystal_description block
_exptl_crystal_F_000 910
_exptl_crystal_size_max 0.34
_exptl_crystal_size_mid 0.23
_exptl_crystal_size_min 0.15
_refine_diff_density_max 1.972
_refine_diff_density_min -0.859
_refine_diff_density_rms 0.165
_refine_ls_abs_structure_details
;
 Flack x determined using 1091 quotients [(I+)-(I-)]/[(I+)+(I-)]
 (Parsons, Flack and Wagner, Acta Cryst. B69 (2013) 249-259).
;
_refine_ls_abs_structure_Flack 0.015(16)
_refine_ls_extinction_method none
_refine_ls_goodness_of_fit_ref 1.074
_refine_ls_hydrogen_treatment constr
_refine_ls_matrix_type full
_refine_ls_number_parameters 243
_refine_ls_number_reflns 3105
_refine_ls_number_restraints 19
_refine_ls_restrained_S_all 1.072
_refine_ls_R_factor_all 0.0679
_refine_ls_R_factor_gt 0.0591
_refine_ls_shift/su_max 0.000
_refine_ls_shift/su_mean 0.000
_refine_ls_structure_factor_coef Fsqd
_refine_ls_weighting_details 'w=1/[\s^2^(Fo^2^)+(0.0946P)^2^+3.9513P] where P=(Fo^2^+2Fc^2^)/3'
_refine_ls_weighting_scheme calc
_refine_ls_wR_factor_gt 0.1591
_refine_ls_wR_factor_ref 0.1667
_reflns_Friedel_coverage 0.908
_reflns_Friedel_fraction_full 0.990
_reflns_Friedel_fraction_max 0.989
_reflns_number_gt 2695
_reflns_number_total 3105
_reflns_threshold_expression 'I > 2\s(I)'
_cod_data_source_file d3dt00196b2.cif
_cod_data_source_block 11
_cod_original_formula_sum 'B6.50 H3 Co0.50 K3.50 O14'
_cod_database_code 7712599
_shelx_shelxl_version_number 2018/3
_shelx_space_group_comment
;
The symmetry employed for this shelxl refinement is uniquely defined
by the following loop, which should always be used as a source of
symmetry information in preference to the above space-group names.
They are only intended as comments.
;
_shelx_estimated_absorpt_t_max 0.785
_shelx_estimated_absorpt_t_min 0.596
_olex2_refinement_description
;
1. Twinned data refinement
 Scales: 0.54(6)
 0.46(6)
2. Fixed Uiso
 At 1.5 times of:
  All O(H) groups
3. Rigid bond restraints
 O1W
 with sigma for 1-2 distances of 0.01 and sigma for 1-3 distances of 0.01
 B7
 with sigma for 1-2 distances of 0.01 and sigma for 1-3 distances of 0.01
 B5
 with sigma for 1-2 distances of 0.01 and sigma for 1-3 distances of 0.01
4. Uiso/Uaniso restraints and constraints
Uanis(O1W) \\sim Ueq: with sigma of 0.01 and sigma for terminal atoms of 0.02
Uanis(B7) \\sim Ueq: with sigma of 0.01 and sigma for terminal atoms of 0.02
Uanis(B5) \\sim Ueq: with sigma of 0.01 and sigma for terminal atoms of 0.02
5. Others
 Fixed Sof: H9(0.5) H13(0.5)
6.a Tetrahedral OH refined with riding coordinates:
 O10(H10), O14(H14), O13(H13)
6.b Idealised tetrahedral OH refined as rotating group:
 O9(H9)
;
_olex2_submission_original_sample_id 11
_olex2_submission_special_instructions 'No special instructions were received'

loop_
_space_group_symop_operation_xyz
'x, y, z'
'-x+1/2, -y, z+1/2'
'x+1/2, -y, z+1/2'
'-x, y, z'

loop_
_atom_site_label
_atom_site_type_symbol
_atom_site_fract_x
_atom_site_fract_y
_atom_site_fract_z
_atom_site_U_iso_or_equiv
_atom_site_adp_type
_atom_site_occupancy
_atom_site_site_symmetry_order
_atom_site_calc_flag
_atom_site_refinement_flags_posn
_atom_site_refinement_flags_adp
_atom_site_refinement_flags_occupancy
_atom_site_disorder_assembly
_atom_site_disorder_group
Co1 Co 0.500000 0.8452(2) 0.53056(15) 0.0108(4) Uani 1 2 d S T P A 1
O4 O 0.2249(6) 0.8710(8) 0.4801(6) 0.0173(16) Uani 1 1 d . . . A 1
O15 O 0.5879(9) 0.9969(13) 0.6247(10) 0.062(4) Uani 1 1 d . . . A 1
O8 O 0.500000 0.9347(12) 0.3860(8) 0.015(2) Uani 1 2 d S T P A 1
O10 O 0.1839(7) 1.1209(8) 0.4920(6) 0.0215(18) Uani 1 1 d . . . B 1
H10 H 0.137778 1.085003 0.532446 0.032 Uiso 1 1 calc R . . B 1
O12 O 0.4024(6) 0.5401(8) 0.6576(5) 0.0163(16) Uani 1 1 d . . . A 1
O5 O 0.3409(6) 0.7909(8) 0.3404(6) 0.0163(16) Uani 1 1 d . . . A 1
O3 O 0.2152(6) 0.6259(8) 0.4137(6) 0.0184(17) Uani 1 1 d . . . A 1
O2 O 0.3709(6) 0.7047(7) 0.5159(6) 0.0162(15) Uani 1 1 d . . . A 1
O11 O 0.500000 0.5059(11) 0.4983(7) 0.020(2) Uani 1 2 d S T P A 1
O7 O 0.4022(6) 0.9659(9) 0.2234(6) 0.0195(16) Uani 1 1 d . . . A 1
O1 O 0.3155(7) 0.4456(8) 0.5077(7) 0.029(2) Uani 1 1 d . . . A 1
O16 O 0.500000 1.1579(13) 0.7235(10) 0.029(3) Uani 1 2 d S T P A 1
O14 O 0.1715(9) 0.3756(9) 0.4028(10) 0.057(4) Uani 1 1 d . . . C 1
H14 H 0.193266 0.293867 0.424534 0.085 Uiso 1 1 calc R . . C 1
O9 O 0.500000 0.9840(12) 0.0676(8) 0.014(2) Uani 1 2 d S T P A 1
H9 H 0.543124 1.049771 0.048178 0.021 Uiso 0.5 1 calc GR . . A 1
O13 O 0.500000 0.5173(11) 0.8117(8) 0.016(2) Uani 1 2 d S T P A 1
H13 H 0.564155 0.513054 0.833147 0.023 Uiso 0.5 1 calc R . . A 1
O6 O 0.3247(6) 1.0475(8) 0.3801(5) 0.0150(16) Uani 1 1 d . . . A 1
B7 B 0.500000 0.5335(15) 0.7060(12) 0.010(3) Uani 1 2 d S TU P A 1
B3 B 0.2469(10) 1.0087(15) 0.4505(10) 0.014(2) Uani 1 1 d . . . . .
B8 B 0.500000 1.0512(17) 0.6627(13) 0.016(4) Uani 1 2 d S T P A 1
B6 B 0.3991(9) 0.5487(11) 0.5429(9) 0.014(2) Uani 1 1 d . . . A 1
B4 B 0.2888(9) 0.7492(12) 0.4360(10) 0.013(2) Uani 1 1 d . . . A 1
B2 B 0.3929(9) 0.9324(12) 0.3313(9) 0.013(2) Uani 1 1 d . . . A 1
B1 B 0.500000 0.9766(19) 0.1731(13) 0.017(3) Uani 1 2 d S T P A 1
B5 B 0.2359(12) 0.4862(15) 0.4434(13) 0.026(3) Uani 1 1 d . U . . .
K1 K 0.500000 1.2389(4) 0.9321(3) 0.0223(8) Uani 1 2 d S T P D 2
K2 K 0.2469(2) 0.8029(3) 0.6906(2) 0.0249(6) Uani 1 1 d . . . E 2
K3 K 0.500000 0.2293(4) 0.4328(3) 0.0284(9) Uani 1 2 d S T P F 3
K4 K 0.2129(2) 0.7413(3) 0.1785(2) 0.0303(6) Uani 1 1 d . . . G 2
K5 K 0.500000 0.6122(4) 0.3085(3) 0.0292(9) Uani 1 2 d S T P H 4
O1W O 0.500000 0.3240(5) 0.1889(5) -0.0180(10) Uani 1 2 d S TU P I 1

loop_
_atom_site_aniso_label
_atom_site_aniso_U_11
_atom_site_aniso_U_22
_atom_site_aniso_U_33
_atom_site_aniso_U_23
_atom_site_aniso_U_13
_atom_site_aniso_U_12
Co1 0.0125(9) 0.0093(8) 0.0106(9) -0.0008(7) 0.000 0.000
O4 0.019(4) 0.012(4) 0.020(4) 0.004(3) 0.009(3) 0.001(3)
O15 0.045(6) 0.071(7) 0.070(8) -0.052(6) -0.040(6) 0.031(6)
O8 0.012(5) 0.023(6) 0.012(5) -0.002(4) 0.000 0.000
O10 0.023(4) 0.014(4) 0.027(4) 0.001(3) 0.015(3) 0.003(3)
O12 0.011(3) 0.027(4) 0.011(4) 0.004(3) -0.003(3) 0.001(3)
O5 0.020(4) 0.013(3) 0.016(4) -0.006(3) 0.002(3) 0.000(3)
O3 0.018(4) 0.011(4) 0.025(4) 0.004(3) -0.013(3) -0.004(3)
O2 0.020(4) 0.011(3) 0.018(4) -0.003(3) -0.007(3) -0.001(3)
O11 0.040(7) 0.016(5) 0.005(5) 0.001(4) 0.000 0.000
O7 0.011(4) 0.033(4) 0.015(4) 0.004(3) 0.001(3) 0.007(3)
O1 0.036(5) 0.011(4) 0.041(5) 0.011(3) -0.030(4) -0.010(3)
O16 0.036(7) 0.028(6) 0.023(6) -0.007(5) 0.000 0.000
O14 0.064(7) 0.008(4) 0.098(9) 0.015(5) -0.072(7) -0.015(4)
O9 0.010(5) 0.020(6) 0.011(5) 0.004(4) 0.000 0.000
O13 0.017(5) 0.023(5) 0.007(5) 0.002(4) 0.000 0.000
O6 0.019(4) 0.012(4) 0.014(4) -0.002(3) 0.007(3) 0.003(3)
B7 0.016(7) 0.002(6) 0.013(7) -0.004(5) 0.000 0.000
B3 0.013(5) 0.018(6) 0.011(6) 0.001(4) 0.001(5) -0.002(4)
B8 0.028(9) 0.008(7) 0.013(8) -0.006(6) 0.000 0.000
B6 0.020(6) 0.008(5) 0.012(6) 0.001(4) -0.008(5) -0.007(4)
B4 0.013(6) 0.010(5) 0.017(6) -0.002(4) -0.005(5) -0.003(4)
B2 0.011(5) 0.013(5) 0.016(6) -0.001(4) -0.001(4) 0.005(4)
B1 0.026(9) 0.018(8) 0.009(8) 0.003(6) 0.000 0.000
B5 0.026(6) 0.013(6) 0.038(7) -0.001(5) -0.020(6) -0.010(5)
K1 0.0285(19) 0.0167(17) 0.0217(17) -0.0001(14) 0.000 0.000
K2 0.0262(12) 0.0292(12) 0.0192(12) -0.0026(11) 0.0048(11) -0.0017(10)
K3 0.044(2) 0.0135(16) 0.0282(19) -0.0060(15) 0.000 0.000
K4 0.0392(15) 0.0289(13) 0.0230(13) -0.0029(11) -0.0128(12) -0.0094(11)
K5 0.034(2) 0.0206(16) 0.033(2) 0.0048(16) 0.000 0.000
O1W -0.013(3) -0.025(2) -0.016(3) 0.003(2) 0.000 0.000

loop_
_atom_type_symbol
_atom_type_description
_atom_type_scat_dispersion_real
_atom_type_scat_dispersion_imag
_atom_type_scat_source
B B 0.0013 0.0007 'International Tables Vol C Tables 4.2.6.8 and 6.1.1.4'
Co Co 0.3494 0.9721 'International Tables Vol C Tables 4.2.6.8 and 6.1.1.4'
H H 0.0000 0.0000 'International Tables Vol C Tables 4.2.6.8 and 6.1.1.4'
K K 0.2009 0.2494 'International Tables Vol C Tables 4.2.6.8 and 6.1.1.4'
O O 0.0106 0.0060 'International Tables Vol C Tables 4.2.6.8 and 6.1.1.4'

loop_
_geom_angle_atom_site_label_1
_geom_angle_atom_site_label_2
_geom_angle_atom_site_label_3
_geom_angle
_geom_angle_site_symmetry_1
_geom_angle_site_symmetry_3
_geom_angle_publ_flag
O15 Co1 O15 61.0(6) . 4_655 ?
O15 Co1 B8 30.5(3) 4_655 . ?
O15 Co1 B8 30.5(3) . . ?
O8 Co1 O15 105.3(5) . 4_655 ?
O8 Co1 O15 105.3(5) . . ?
O8 Co1 O2 99.5(3) . . ?
O8 Co1 O2 99.5(3) . 4_655 ?
O8 Co1 B8 108.8(5) . . ?
O2 Co1 O15 93.5(3) . 4_655 ?
O2 Co1 O15 93.5(3) 4_655 . ?
O2 Co1 O15 148.2(4) . . ?
O2 Co1 O15 148.2(4) 4_655 4_655 ?
O2 Co1 O2 101.8(4) 4_655 . ?
O2 Co1 B8 121.5(3) 4_655 . ?
O2 Co1 B8 121.5(3) . . ?
B3 O4 B4 119.0(9) . . ?
B8 O15 Co1 92.2(8) . . ?
B2 O8 Co1 115.3(6) 4_655 . ?
B2 O8 Co1 115.3(6) . . ?
B2 O8 B2 123.7(11) 4_655 . ?
B7 O12 B6 119.1(9) . . ?
B2 O5 B4 120.1(8) . . ?
B5 O3 B4 123.0(9) . . ?
B6 O2 Co1 112.8(6) . . ?
B4 O2 Co1 114.8(6) . . ?
B4 O2 B6 124.8(8) . . ?
B6 O11 B6 121.6(11) . 4_655 ?
B1 O7 B2 123.1(9) . . ?
B5 O1 B6 122.1(9) . . ?
B3 O6 B2 119.8(8) . . ?
O12 B7 O12 124.8(13) . 4_655 ?
O12 B7 O13 117.6(7) 4_655 . ?
O12 B7 O13 117.6(7) . . ?
O4 B3 O10 117.7(10) . . ?
O4 B3 O6 125.0(11) . . ?
O6 B3 O10 117.3(10) . . ?
O15 B8 Co1 57.3(7) 4_655 . ?
O15 B8 Co1 57.3(7) . . ?
O15 B8 O15 114.5(14) . 4_655 ?
O16 B8 Co1 176.6(13) . . ?
O16 B8 O15 122.6(7) . 4_655 ?
O16 B8 O15 122.6(7) . . ?
O12 B6 O2 106.7(8) . . ?
O11 B6 O12 111.4(9) . . ?
O11 B6 O2 111.5(9) . . ?
O11 B6 O1 108.3(9) . . ?
O1 B6 O12 107.1(8) . . ?
O1 B6 O2 111.7(8) . . ?
O4 B4 O2 107.3(8) . . ?
O5 B4 O4 111.8(9) . . ?
O5 B4 O3 107.8(8) . . ?
O5 B4 O2 111.1(8) . . ?
O3 B4 O4 108.6(9) . . ?
O3 B4 O2 110.2(8) . . ?
O5 B2 O8 111.5(9) . . ?
O5 B2 O6 110.1(8) . . ?
O7 B2 O8 112.7(9) . . ?
O7 B2 O5 107.7(9) . . ?
O7 B2 O6 108.0(8) . . ?
O6 B2 O8 106.8(8) . . ?
O7 B1 O7 122.8(14) . 4_655 ?
O9 B1 O7 118.5(7) . . ?
O9 B1 O7 118.5(7) . 4_655 ?
O3 B5 O14 117.8(11) . . ?
O1 B5 O3 125.1(10) . . ?
O1 B5 O14 117.1(11) . . ?
K4 K1 K4 77.27(10) 2_575 3_575 ?

loop_
_geom_bond_atom_site_label_1
_geom_bond_atom_site_label_2
_geom_bond_distance
_geom_bond_site_symmetry_2
_geom_bond_publ_flag
Co1 O15 2.138(10) . ?
Co1 O15 2.138(10) 4_655 ?
Co1 O8 2.041(10) . ?
Co1 O2 2.053(7) . ?
Co1 O2 2.053(7) 4_655 ?
Co1 B8 2.539(15) . ?
O4 B3 1.340(15) . ?
O4 B4 1.475(14) . ?
O15 B8 1.291(14) . ?
O8 B2 1.499(12) . ?
O8 B2 1.499(12) 4_655 ?
O10 B3 1.392(15) . ?
O12 B7 1.359(10) . ?
O12 B6 1.487(13) . ?
O5 B4 1.446(14) . ?
O5 B2 1.445(14) . ?
O3 B4 1.473(13) . ?
O3 B5 1.354(16) . ?
O2 B6 1.504(13) . ?
O2 B4 1.503(13) . ?
O11 B6 1.426(13) 4_655 ?
O11 B6 1.426(13) . ?
O7 B2 1.434(14) . ?
O7 B1 1.375(11) . ?
O1 B6 1.467(13) . ?
O1 B5 1.340(16) . ?
O16 B8 1.25(2) . ?
O14 B5 1.387(15) . ?
O9 B1 1.37(2) . ?
O13 B7 1.377(18) . ?
O6 B3 1.371(15) . ?
O6 B2 1.486(13) . ?
K1 K2 4.542(4) 2_575 ?
K1 K2 4.542(4) 3_575 ?
K1 K4 4.209(4) 2_575 ?
K1 K4 4.209(4) 3_575 ?
K2 K4 4.185(4) 2_575 ?
K2 K4 4.984(4) 2_565 ?

loop_
_twin_individual_id
_twin_individual_mass_fraction_refined
1 0.54(6)
2 0.46(6)
